data_4503128
loop_
_publ_author_name
'Trevor, Susannah L.'
'Butler, Micheal F.'
'Adams, Sarah'
'Laity, Peter R.'
'Burley, Jonathan C.'
'Cameron, Ruth E.'

_publ_section_title
;
 Structure and Phase Transitions of Genipin, An Herbal Medicine and
 Naturally Occurring Cross-Linker
;
_journal_issue 5
_journal_name_full 'Crystal Growth &amp; Design'
_journal_page_first 1748
_journal_paper_doi 10.1021/cg070560a
_journal_volume 8
_journal_year 2008
_chemical_formula_moiety 'C11 H14 O5'
_chemical_formula_sum 'C11 H14 O5'
_chemical_formula_weight 226.22
_chemical_name_systematic
; 
 ? 
;
_space_group_IT_number 4
_symmetry_cell_setting monoclinic
_symmetry_space_group_name_Hall 'P 2yb'
_symmetry_space_group_name_H-M 'P 1 21 1'
_atom_sites_solution_hydrogens geom
_atom_sites_solution_primary direct
_atom_sites_solution_secondary difmap
_audit_creation_method SHELXL-97
_cell_angle_alpha 90.00
_cell_angle_beta 94.8720(10)
_cell_angle_gamma 90.00
_cell_formula_units_Z 4
_cell_length_a 7.5336(2)
_cell_length_b 17.6877(5)
_cell_length_c 8.1416(2)
_cell_measurement_reflns_used 4217
_cell_measurement_temperature 180(2)
_cell_measurement_theta_max 27.48
_cell_measurement_theta_min 1.00
_cell_volume 1080.97(5)
_computing_cell_refinement 'HKL Scalepack (Otwinowski & Minor 1997)'
_computing_data_collection 'Collect (Nonius B.V. 1998)'
_computing_data_reduction
;
 HKL Denzo and Scalepack (Otwinowski & Minor 1997)
;
_computing_publication_material 'SHELXL-97 (Sheldrick 1997)'
_computing_structure_refinement 'SHELXL-97 (Sheldrick 1997)'
_computing_structure_solution 'SIR-92 (Altomare et al. 1994)'
_diffrn_ambient_temperature 180(2)
_diffrn_measured_fraction_theta_full 0.991
_diffrn_measured_fraction_theta_max 0.991
_diffrn_measurement_device_type 'Nonius Kappa CCD'
_diffrn_measurement_method 'Thin slice \w and \f scans'
_diffrn_radiation_source 'fine-focus sealed tube'
_diffrn_radiation_type MoK\a
_diffrn_radiation_wavelength 0.71073
_diffrn_reflns_av_R_equivalents 0.0289
_diffrn_reflns_av_sigmaI/netI 0.0332
_diffrn_reflns_limit_h_max 9
_diffrn_reflns_limit_h_min -9
_diffrn_reflns_limit_k_max 22
_diffrn_reflns_limit_k_min -21
_diffrn_reflns_limit_l_max 10
_diffrn_reflns_limit_l_min -9
_diffrn_reflns_number 6724
_diffrn_reflns_theta_full 27.49
_diffrn_reflns_theta_max 27.49
_diffrn_reflns_theta_min 3.85
_exptl_absorpt_coefficient_mu 0.110
_exptl_absorpt_correction_T_max 0.990
_exptl_absorpt_correction_T_min 0.947
_exptl_absorpt_correction_type multi-scan
_exptl_absorpt_process_details
;
multi-scan from symmetry-related measurements 
 Sortav (Blessing 1995)
;
_exptl_crystal_density_diffrn 1.390
_exptl_crystal_density_method 'not measured'
_exptl_crystal_F_000 480
_exptl_crystal_size_max 0.35
_exptl_crystal_size_mid 0.28
_exptl_crystal_size_min 0.10
_refine_diff_density_max 0.255
_refine_diff_density_min -0.174
_refine_diff_density_rms 0.045
_refine_ls_abs_structure_details 'Flack H D (1983), Acta Cryst. A39, 876-881'
_refine_ls_abs_structure_Flack 0.6(10)
_refine_ls_extinction_method none
_refine_ls_goodness_of_fit_ref 1.067
_refine_ls_hydrogen_treatment mixed
_refine_ls_matrix_type full
_refine_ls_number_parameters 303
_refine_ls_number_reflns 2536
_refine_ls_number_restraints 1
_refine_ls_restrained_S_all 1.067
_refine_ls_R_factor_all 0.0409
_refine_ls_R_factor_gt 0.0382
_refine_ls_shift/su_max 0.033
_refine_ls_shift/su_mean 0.001
_refine_ls_structure_factor_coef Fsqd
_refine_ls_weighting_details 'calc w=1/[\s^2^(Fo^2^)+(0.0398P)^2^+0.4063P] where P=(Fo^2^+2Fc^2^)/3'
_refine_ls_weighting_scheme calc
_refine_ls_wR_factor_gt 0.0927
_refine_ls_wR_factor_ref 0.0946
_reflns_number_gt 2403
_reflns_number_total 2536
_reflns_threshold_expression >2sigma(I)
_cod_data_source_file cg070560a-file012.cif
_cod_data_source_block rt0501
_cod_original_cell_volume 1080.96(5)
_cod_original_sg_symbol_H-M P2(1)
_cod_database_code 4503128

loop_
_symmetry_equiv_pos_as_xyz
'x, y, z'
'-x, y+1/2, -z'

loop_
_atom_site_label
_atom_site_type_symbol
_atom_site_fract_x
_atom_site_fract_y
_atom_site_fract_z
_atom_site_U_iso_or_equiv
_atom_site_adp_type
_atom_site_occupancy
_atom_site_symmetry_multiplicity
_atom_site_calc_flag
_atom_site_refinement_flags
C1_1 C 0.6961(3) 0.20256(15) -0.5493(3) 0.0238(5) Uani 1 1 d .
C2_1 C 0.5405(3) 0.17934(14) -0.6662(3) 0.0231(5) Uani 1 1 d .
H2_1 H 0.5022 0.2245 -0.7340 0.028 Uiso 1 1 calc R
C3_1 C 0.3739(4) 0.14748(17) -0.5903(3) 0.0311(6) Uani 1 1 d .
H3A_1 H 0.4068 0.1211 -0.4848 0.037 Uiso 1 1 calc R
H3B_1 H 0.2871 0.1880 -0.5719 0.037 Uiso 1 1 calc R
C4_1 C 0.3011(3) 0.09327(17) -0.7210(3) 0.0303(6) Uani 1 1 d .
H4_1 H 0.1836 0.0734 -0.7264 0.036 Uiso 1 1 calc R
C5_1 C 0.4181(3) 0.07598(15) -0.8284(3) 0.0260(5) Uani 1 1 d .
C6_1 C 0.5931(3) 0.11635(14) -0.7857(3) 0.0221(5) Uani 1 1 d .
H6_1 H 0.6405 0.1384 -0.8863 0.026 Uiso 1 1 calc R
O7_1 O 0.7838(3) 0.00940(12) -0.8034(2) 0.0312(4) Uani 1 1 d .
H7A_1 H 0.844(5) -0.023(2) -0.749(5) 0.047 Uiso 1 1 d .
C7_1 C 0.7271(3) 0.06334(15) -0.6972(3) 0.0240(5) Uani 1 1 d .
H7_1 H 0.6714 0.0378 -0.6047 0.029 Uiso 1 1 calc R
O8_1 O 0.8863(2) 0.10425(11) -0.6316(2) 0.0296(4) Uani 1 1 d .
C8_1 C 0.8545(3) 0.16725(16) -0.5467(3) 0.0272(5) Uani 1 1 d .
H8_1 H 0.9512 0.1885 -0.4797 0.033 Uiso 1 1 calc R
O9_1 O 0.8118(3) 0.29275(12) -0.3501(2) 0.0345(4) Uani 1 1 d .
C9_1 C 0.6901(4) 0.27016(15) -0.4455(3) 0.0271(5) Uani 1 1 d .
O10_1 O 0.5323(3) 0.30496(11) -0.4667(2) 0.0339(4) Uani 1 1 d .
C10_1 C 0.5140(5) 0.37390(18) -0.3730(4) 0.0403(7) Uani 1 1 d .
H10A_1 H 0.3887 0.3894 -0.3811 0.060 Uiso 1 1 calc R
H10B_1 H 0.5861 0.4139 -0.4173 0.060 Uiso 1 1 calc R
H10C_1 H 0.5549 0.3649 -0.2571 0.060 Uiso 1 1 calc R
O11_1 O 0.4483(3) 0.04708(12) -1.1181(2) 0.0337(5) Uani 1 1 d .
H11_1 H 0.378(5) 0.082(3) -1.152(5) 0.051 Uiso 1 1 d .
C11_1 C 0.3914(4) 0.01948(16) -0.9654(3) 0.0305(6) Uani 1 1 d .
H11A_1 H 0.4586 -0.0271 -0.9335 0.037 Uiso 1 1 calc R
H11B_1 H 0.2635 0.0060 -0.9815 0.037 Uiso 1 1 calc R
C1_2 C 0.8385(3) -0.23928(15) -0.0093(3) 0.0243(5) Uani 1 1 d .
C2_2 C 0.9576(3) -0.21528(14) -0.1379(3) 0.0227(5) Uani 1 1 d .
H2_2 H 0.9781 -0.2606 -0.2072 0.027 Uiso 1 1 calc R
C3_2 C 1.1427(3) -0.18300(17) -0.0774(3) 0.0292(6) Uani 1 1 d .
H3A_2 H 1.1396 -0.1571 0.0301 0.035 Uiso 1 1 calc R
H3B_2 H 1.2343 -0.2233 -0.0674 0.035 Uiso 1 1 calc R
C4_2 C 1.1768(3) -0.12816(16) -0.2119(3) 0.0273(5) Uani 1 1 d .
H4_2 H 1.2907 -0.1074 -0.2266 0.033 Uiso 1 1 calc R
C5_2 C 1.0304(3) -0.11178(14) -0.3083(3) 0.0241(5) Uani 1 1 d .
C6_2 C 0.8702(3) -0.15380(14) -0.2537(3) 0.0230(5) Uani 1 1 d .
H6_2 H 0.8003 -0.1774 -0.3503 0.028 Uiso 1 1 calc R
O7_2 O 0.6611(3) -0.05288(12) -0.2692(2) 0.0337(5) Uani 1 1 d .
H7A_2 H 0.596(5) -0.022(2) -0.209(5) 0.050 Uiso 1 1 d .
C7_2 C 0.7524(3) -0.10193(14) -0.1608(3) 0.0254(5) Uani 1 1 d .
H7_2 H 0.8277 -0.0725 -0.0763 0.030 Uiso 1 1 calc R
O8_2 O 0.6187(2) -0.14522(11) -0.0801(2) 0.0318(4) Uani 1 1 d .
C8_2 C 0.6812(3) -0.20612(15) 0.0052(3) 0.0287(5) Uani 1 1 d .
H8_2 H 0.6074 -0.2273 0.0822 0.034 Uiso 1 1 calc R
O9_2 O 0.7880(3) -0.33228(12) 0.1966(2) 0.0352(5) Uani 1 1 d .
C9_2 C 0.8795(3) -0.30682(15) 0.0923(3) 0.0265(5) Uani 1 1 d .
O10_2 O 1.0318(3) -0.33855(11) 0.0555(2) 0.0316(4) Uani 1 1 d .
C10_2 C 1.0874(5) -0.40693(17) 0.1434(4) 0.0367(7) Uani 1 1 d .
H10A_2 H 1.1724 -0.4345 0.0811 0.055 Uiso 1 1 calc R
H10B_2 H 0.9832 -0.4389 0.1564 0.055 Uiso 1 1 calc R
H10C_2 H 1.1443 -0.3937 0.2524 0.055 Uiso 1 1 calc R
O11_2 O 0.9505(3) -0.09245(13) -0.6013(2) 0.0368(5) Uani 1 1 d .
H11_2 H 1.021(6) -0.127(2) -0.624(5) 0.055 Uiso 1 1 d .
C11_2 C 1.0199(4) -0.05774(16) -0.4498(3) 0.0316(6) Uani 1 1 d .
H11A_2 H 0.9427 -0.0147 -0.4249 0.038 Uiso 1 1 calc R
H11B_2 H 1.1404 -0.0376 -0.4635 0.038 Uiso 1 1 calc R

loop_
_atom_site_aniso_label
_atom_site_aniso_U_11
_atom_site_aniso_U_22
_atom_site_aniso_U_33
_atom_site_aniso_U_23
_atom_site_aniso_U_13
_atom_site_aniso_U_12
C1_1 0.0238(11) 0.0244(12) 0.0233(11) 0.0056(9) 0.0022(9) -0.0003(9)
C2_1 0.0211(11) 0.0228(12) 0.0253(11) -0.0003(9) 0.0007(9) 0.0043(9)
C3_1 0.0248(12) 0.0365(15) 0.0334(13) -0.0065(12) 0.0092(10) 0.0014(11)
C4_1 0.0212(12) 0.0324(14) 0.0377(14) -0.0053(11) 0.0047(10) -0.0018(11)
C5_1 0.0260(12) 0.0246(12) 0.0269(12) 0.0016(10) -0.0004(10) 0.0030(10)
C6_1 0.0227(11) 0.0201(12) 0.0237(11) 0.0017(9) 0.0037(9) 0.0026(9)
O7_1 0.0354(10) 0.0299(10) 0.0287(9) 0.0019(8) 0.0048(8) 0.0140(8)
C7_1 0.0230(11) 0.0240(12) 0.0250(11) 0.0020(10) 0.0026(9) 0.0034(9)
O8_1 0.0185(8) 0.0306(10) 0.0397(10) 0.0024(8) 0.0014(7) 0.0042(7)
C8_1 0.0241(12) 0.0295(13) 0.0279(12) 0.0059(10) 0.0015(10) -0.0025(10)
O9_1 0.0361(10) 0.0348(11) 0.0313(9) 0.0000(9) -0.0041(8) -0.0080(9)
C9_1 0.0305(13) 0.0264(13) 0.0246(11) 0.0045(10) 0.0029(10) -0.0029(10)
O10_1 0.0343(10) 0.0286(10) 0.0380(10) -0.0106(9) -0.0017(8) 0.0049(8)
C10_1 0.0488(18) 0.0331(16) 0.0389(15) -0.0139(13) 0.0037(13) 0.0033(14)
O11_1 0.0371(11) 0.0342(11) 0.0301(10) -0.0030(8) 0.0039(8) 0.0130(9)
C11_1 0.0317(13) 0.0272(13) 0.0325(13) -0.0024(11) 0.0016(10) 0.0019(11)
C1_2 0.0258(12) 0.0231(12) 0.0243(11) -0.0023(9) 0.0041(9) -0.0015(9)
C2_2 0.0225(11) 0.0221(12) 0.0236(11) -0.0004(9) 0.0024(9) 0.0027(9)
C3_2 0.0217(11) 0.0374(15) 0.0279(12) 0.0065(11) -0.0014(9) 0.0011(11)
C4_2 0.0237(12) 0.0304(13) 0.0280(12) 0.0030(11) 0.0038(9) -0.0024(10)
C5_2 0.0265(12) 0.0212(12) 0.0249(11) -0.0018(9) 0.0041(9) 0.0027(9)
C6_2 0.0235(11) 0.0223(12) 0.0229(11) -0.0018(9) -0.0001(9) 0.0034(10)
O7_2 0.0362(11) 0.0299(10) 0.0347(10) -0.0005(8) 0.0023(8) 0.0143(9)
C7_2 0.0246(11) 0.0224(12) 0.0291(12) -0.0020(10) 0.0022(9) 0.0024(10)
O8_2 0.0238(9) 0.0301(10) 0.0422(10) -0.0001(9) 0.0077(8) 0.0044(8)
C8_2 0.0278(12) 0.0273(13) 0.0315(13) -0.0022(11) 0.0063(10) -0.0008(11)
O9_2 0.0403(11) 0.0325(11) 0.0343(10) 0.0020(9) 0.0124(8) -0.0058(9)
C9_2 0.0300(13) 0.0243(12) 0.0255(12) -0.0026(10) 0.0041(10) -0.0025(10)
O10_2 0.0364(10) 0.0275(10) 0.0319(9) 0.0067(8) 0.0080(8) 0.0067(8)
C10_2 0.0536(18) 0.0270(14) 0.0298(13) 0.0070(11) 0.0042(12) 0.0090(13)
O11_2 0.0482(12) 0.0372(11) 0.0245(9) 0.0027(8) 0.0003(8) 0.0190(10)
C11_2 0.0372(14) 0.0270(13) 0.0306(13) 0.0055(11) 0.0031(11) 0.0043(11)

loop_
_atom_type_symbol
_atom_type_description
_atom_type_scat_dispersion_real
_atom_type_scat_dispersion_imag
_atom_type_scat_source
C C 0.0033 0.0016 'International Tables Vol C Tables 4.2.6.8 and 6.1.1.4'
H H 0.0000 0.0000 'International Tables Vol C Tables 4.2.6.8 and 6.1.1.4'
O O 0.0106 0.0060 'International Tables Vol C Tables 4.2.6.8 and 6.1.1.4'

loop_
_geom_angle_atom_site_label_1
_geom_angle_atom_site_label_2
_geom_angle_atom_site_label_3
_geom_angle
C8_1 C1_1 C9_1 116.1(2)
C8_1 C1_1 C2_1 121.7(2)
C9_1 C1_1 C2_1 121.8(2)
C1_1 C2_1 C3_1 117.5(2)
C1_1 C2_1 C6_1 111.5(2)
C3_1 C2_1 C6_1 104.3(2)
C1_1 C2_1 H2_1 107.7
C3_1 C2_1 H2_1 107.7
C6_1 C2_1 H2_1 107.7
C4_1 C3_1 C2_1 102.1(2)
C4_1 C3_1 H3A_1 111.4
C2_1 C3_1 H3A_1 111.4
C4_1 C3_1 H3B_1 111.4
C2_1 C3_1 H3B_1 111.4
H3A_1 C3_1 H3B_1 109.2
C5_1 C4_1 C3_1 113.0(2)
C5_1 C4_1 H4_1 123.5
C3_1 C4_1 H4_1 123.5
C4_1 C5_1 C11_1 126.1(3)
C4_1 C5_1 C6_1 110.7(2)
C11_1 C5_1 C6_1 123.0(2)
C5_1 C6_1 C7_1 110.5(2)
C5_1 C6_1 C2_1 102.65(19)
C7_1 C6_1 C2_1 109.94(19)
C5_1 C6_1 H6_1 111.2
C7_1 C6_1 H6_1 111.2
C2_1 C6_1 H6_1 111.2
C7_1 O7_1 H7A_1 109(3)
O7_1 C7_1 O8_1 106.5(2)
O7_1 C7_1 C6_1 111.0(2)
O8_1 C7_1 C6_1 111.1(2)
O7_1 C7_1 H7_1 109.4
O8_1 C7_1 H7_1 109.4
C6_1 C7_1 H7_1 109.4
C8_1 O8_1 C7_1 114.92(19)
C1_1 C8_1 O8_1 125.0(2)
C1_1 C8_1 H8_1 117.5
O8_1 C8_1 H8_1 117.5
O9_1 C9_1 O10_1 123.0(3)
O9_1 C9_1 C1_1 125.2(2)
O10_1 C9_1 C1_1 111.8(2)
C9_1 O10_1 C10_1 116.2(2)
O10_1 C10_1 H10A_1 109.5
O10_1 C10_1 H10B_1 109.5
H10A_1 C10_1 H10B_1 109.5
O10_1 C10_1 H10C_1 109.5
H10A_1 C10_1 H10C_1 109.5
H10B_1 C10_1 H10C_1 109.5
C11_1 O11_1 H11_1 108(3)
O11_1 C11_1 C5_1 112.8(2)
O11_1 C11_1 H11A_1 109.0
C5_1 C11_1 H11A_1 109.0
O11_1 C11_1 H11B_1 109.0
C5_1 C11_1 H11B_1 109.0
H11A_1 C11_1 H11B_1 107.8
C8_2 C1_2 C9_2 116.9(2)
C8_2 C1_2 C2_2 121.7(2)
C9_2 C1_2 C2_2 120.9(2)
C1_2 C2_2 C3_2 117.3(2)
C1_2 C2_2 C6_2 112.1(2)
C3_2 C2_2 C6_2 105.1(2)
C1_2 C2_2 H2_2 107.3
C3_2 C2_2 H2_2 107.3
C6_2 C2_2 H2_2 107.3
C4_2 C3_2 C2_2 102.2(2)
C4_2 C3_2 H3A_2 111.3
C2_2 C3_2 H3A_2 111.3
C4_2 C3_2 H3B_2 111.3
C2_2 C3_2 H3B_2 111.3
H3A_2 C3_2 H3B_2 109.2
C5_2 C4_2 C3_2 112.7(2)
C5_2 C4_2 H4_2 123.6
C3_2 C4_2 H4_2 123.6
C4_2 C5_2 C11_2 125.6(2)
C4_2 C5_2 C6_2 111.2(2)
C11_2 C5_2 C6_2 123.3(2)
C5_2 C6_2 C7_2 111.3(2)
C5_2 C6_2 C2_2 102.39(19)
C7_2 C6_2 C2_2 110.9(2)
C5_2 C6_2 H6_2 110.7
C7_2 C6_2 H6_2 110.7
C2_2 C6_2 H6_2 110.7
C7_2 O7_2 H7A_2 107(2)
O7_2 C7_2 O8_2 106.9(2)
O7_2 C7_2 C6_2 110.0(2)
O8_2 C7_2 C6_2 111.1(2)
O7_2 C7_2 H7_2 109.6
O8_2 C7_2 H7_2 109.6
C6_2 C7_2 H7_2 109.6
C8_2 O8_2 C7_2 115.23(19)
C1_2 C8_2 O8_2 125.5(2)
C1_2 C8_2 H8_2 117.3
O8_2 C8_2 H8_2 117.3
O9_2 C9_2 O10_2 123.1(3)
O9_2 C9_2 C1_2 125.8(2)
O10_2 C9_2 C1_2 111.0(2)
C9_2 O10_2 C10_2 117.3(2)
O10_2 C10_2 H10A_2 109.5
O10_2 C10_2 H10B_2 109.5
H10A_2 C10_2 H10B_2 109.5
O10_2 C10_2 H10C_2 109.5
H10A_2 C10_2 H10C_2 109.5
H10B_2 C10_2 H10C_2 109.5
C11_2 O11_2 H11_2 108(3)
O11_2 C11_2 C5_2 112.4(2)
O11_2 C11_2 H11A_2 109.1
C5_2 C11_2 H11A_2 109.1
O11_2 C11_2 H11B_2 109.1
C5_2 C11_2 H11B_2 109.1
H11A_2 C11_2 H11B_2 107.9

loop_
_geom_bond_atom_site_label_1
_geom_bond_atom_site_label_2
_geom_bond_distance
C1_1 C8_1 1.345(4)
C1_1 C9_1 1.467(4)
C1_1 C2_1 1.503(3)
C2_1 C3_1 1.552(4)
C2_1 C6_1 1.553(3)
C2_1 H2_1 1.0000
C3_1 C4_1 1.501(4)
C3_1 H3A_1 0.9900
C3_1 H3B_1 0.9900
C4_1 C5_1 1.329(4)
C4_1 H4_1 0.9500
C5_1 C11_1 1.498(4)
C5_1 C6_1 1.514(4)
C6_1 C7_1 1.515(3)
C6_1 H6_1 1.0000
O7_1 C7_1 1.380(3)
O7_1 H7A_1 0.84(4)
C7_1 O8_1 1.462(3)
C7_1 H7_1 1.0000
O8_1 C8_1 1.344(3)
C8_1 H8_1 0.9500
O9_1 C9_1 1.218(3)
C9_1 O10_1 1.336(3)
O10_1 C10_1 1.451(3)
C10_1 H10A_1 0.9800
C10_1 H10B_1 0.9800
C10_1 H10C_1 0.9800
O11_1 C11_1 1.435(3)
O11_1 H11_1 0.85(4)
C11_1 H11A_1 0.9900
C11_1 H11B_1 0.9900
C1_2 C8_2 1.336(4)
C1_2 C9_2 1.471(4)
C1_2 C2_2 1.497(3)
C2_2 C3_2 1.548(3)
C2_2 C6_2 1.549(3)
C2_2 H2_2 1.0000
C3_2 C4_2 1.501(4)
C3_2 H3A_2 0.9900
C3_2 H3B_2 0.9900
C4_2 C5_2 1.330(4)
C4_2 H4_2 0.9500
C5_2 C11_2 1.494(3)
C5_2 C6_2 1.516(4)
C6_2 C7_2 1.521(3)
C6_2 H6_2 1.0000
O7_2 C7_2 1.379(3)
O7_2 H7A_2 0.91(4)
C7_2 O8_2 1.465(3)
C7_2 H7_2 1.0000
O8_2 C8_2 1.345(3)
C8_2 H8_2 0.9500
O9_2 C9_2 1.225(3)
C9_2 O10_2 1.334(3)
O10_2 C10_2 1.449(3)
C10_2 H10A_2 0.9800
C10_2 H10B_2 0.9800
C10_2 H10C_2 0.9800
O11_2 C11_2 1.436(3)
O11_2 H11_2 0.84(4)
C11_2 H11A_2 0.9900
C11_2 H11B_2 0.9900

loop_
_geom_torsion_atom_site_label_1
_geom_torsion_atom_site_label_2
_geom_torsion_atom_site_label_3
_geom_torsion_atom_site_label_4
_geom_torsion
C8_1 C1_1 C2_1 C3_1 115.9(3)
C9_1 C1_1 C2_1 C3_1 -71.3(3)
C8_1 C1_1 C2_1 C6_1 -4.4(3)
C9_1 C1_1 C2_1 C6_1 168.4(2)
C1_1 C2_1 C3_1 C4_1 -149.2(2)
C6_1 C2_1 C3_1 C4_1 -25.2(3)
C2_1 C3_1 C4_1 C5_1 16.2(3)
C3_1 C4_1 C5_1 C11_1 175.3(3)
C3_1 C4_1 C5_1 C6_1 0.4(3)
C4_1 C5_1 C6_1 C7_1 100.4(3)
C11_1 C5_1 C6_1 C7_1 -74.7(3)
C4_1 C5_1 C6_1 C2_1 -16.8(3)
C11_1 C5_1 C6_1 C2_1 168.1(2)
C1_1 C2_1 C6_1 C5_1 153.3(2)
C3_1 C2_1 C6_1 C5_1 25.6(2)
C1_1 C2_1 C6_1 C7_1 35.8(3)
C3_1 C2_1 C6_1 C7_1 -91.9(2)
C5_1 C6_1 C7_1 O7_1 70.9(3)
C2_1 C6_1 C7_1 O7_1 -176.5(2)
C5_1 C6_1 C7_1 O8_1 -170.81(19)
C2_1 C6_1 C7_1 O8_1 -58.2(2)
O7_1 C7_1 O8_1 C8_1 169.4(2)
C6_1 C7_1 O8_1 C8_1 48.4(3)
C9_1 C1_1 C8_1 O8_1 179.3(2)
C2_1 C1_1 C8_1 O8_1 -7.5(4)
C7_1 O8_1 C8_1 C1_1 -15.2(4)
C8_1 C1_1 C9_1 O9_1 -5.7(4)
C2_1 C1_1 C9_1 O9_1 -178.9(2)
C8_1 C1_1 C9_1 O10_1 174.7(2)
C2_1 C1_1 C9_1 O10_1 1.5(3)
O9_1 C9_1 O10_1 C10_1 2.1(4)
C1_1 C9_1 O10_1 C10_1 -178.3(2)
C4_1 C5_1 C11_1 O11_1 135.1(3)
C6_1 C5_1 C11_1 O11_1 -50.6(3)
C8_2 C1_2 C2_2 C3_2 117.6(3)
C9_2 C1_2 C2_2 C3_2 -70.4(3)
C8_2 C1_2 C2_2 C6_2 -4.1(3)
C9_2 C1_2 C2_2 C6_2 168.0(2)
C1_2 C2_2 C3_2 C4_2 -149.2(2)
C6_2 C2_2 C3_2 C4_2 -24.0(3)
C2_2 C3_2 C4_2 C5_2 15.5(3)
C3_2 C4_2 C5_2 C11_2 178.4(2)
C3_2 C4_2 C5_2 C6_2 0.0(3)
C4_2 C5_2 C6_2 C7_2 103.1(3)
C11_2 C5_2 C6_2 C7_2 -75.4(3)
C4_2 C5_2 C6_2 C2_2 -15.5(3)
C11_2 C5_2 C6_2 C2_2 166.1(2)
C1_2 C2_2 C6_2 C5_2 152.5(2)
C3_2 C2_2 C6_2 C5_2 24.0(2)
C1_2 C2_2 C6_2 C7_2 33.7(3)
C3_2 C2_2 C6_2 C7_2 -94.7(2)
C5_2 C6_2 C7_2 O7_2 73.2(3)
C2_2 C6_2 C7_2 O7_2 -173.6(2)
C5_2 C6_2 C7_2 O8_2 -168.64(19)
C2_2 C6_2 C7_2 O8_2 -55.4(3)
O7_2 C7_2 O8_2 C8_2 167.2(2)
C6_2 C7_2 O8_2 C8_2 47.2(3)
C9_2 C1_2 C8_2 O8_2 -178.3(2)
C2_2 C1_2 C8_2 O8_2 -6.0(4)
C7_2 O8_2 C8_2 C1_2 -16.6(4)
C8_2 C1_2 C9_2 O9_2 -5.2(4)
C2_2 C1_2 C9_2 O9_2 -177.6(3)
C8_2 C1_2 C9_2 O10_2 174.2(2)
C2_2 C1_2 C9_2 O10_2 1.8(3)
O9_2 C9_2 O10_2 C10_2 0.8(4)
C1_2 C9_2 O10_2 C10_2 -178.6(2)
C4_2 C5_2 C11_2 O11_2 123.5(3)
C6_2 C5_2 C11_2 O11_2 -58.2(3)
